data_1508324
loop_
_publ_author_name
'Chang, Meng-Yang'
'Wu, Ming-Hao'
'Tai, Hang-Yi'

_publ_section_title
;
 NH(4)OAc Promoted Cyclocondensation of
 3-(o-Allylphenyl)pentane-1,5-diones: Synthesis of Tetracyclic Benzofused
 1-Azahomoisotwistanes.
;
_journal_issue 15
_journal_name_full 'Organic letters'
_journal_page_first 3936
_journal_page_last 3939
_journal_paper_doi 10.1021/ol301693s
_journal_volume 14
_journal_year 2012
_chemical_formula_sum 'C30 H31 N O4'
_chemical_formula_weight 469.56
_chemical_name_systematic
; 
 ? 
;
_space_group_IT_number 14
_symmetry_cell_setting monoclinic
_symmetry_space_group_name_Hall '-P 2yn'
_symmetry_space_group_name_H-M 'P 1 21/n 1'
_atom_sites_solution_hydrogens geom
_atom_sites_solution_primary direct
_atom_sites_solution_secondary difmap
_audit_creation_method SHELXL-97
_cell_angle_alpha 90.00
_cell_angle_beta 94.176(2)
_cell_angle_gamma 90.00
_cell_formula_units_Z 4
_cell_length_a 7.3571(5)
_cell_length_b 8.4928(5)
_cell_length_c 40.015(3)
_cell_measurement_reflns_used 4140
_cell_measurement_temperature 296(2)
_cell_measurement_theta_max 24.7894
_cell_measurement_theta_min 2.6064
_cell_volume 2493.6(3)
_computing_cell_refinement 'SAINT V7.68A (Bruker AXS, 2009)'
_computing_data_collection 'APEX2 (Bruker AXS, 2010)'
_computing_data_reduction 'SAINT V7.68A (Bruker AXS, 2009)'
_computing_molecular_graphics 'SHELXTL (Sheldrick, 2008)'
_computing_publication_material SHELXTL
_computing_structure_refinement 'SHELXL-97 (Sheldrick, 2008)'
_computing_structure_solution 'SHELXS-97 (Sheldrick, 2008)'
_diffrn_ambient_temperature 296(2)
_diffrn_detector_area_resol_mean 8.3333
_diffrn_measured_fraction_theta_full 0.992
_diffrn_measured_fraction_theta_max 0.992
_diffrn_measurement_device_type 'Bruker APEX-II CCD'
_diffrn_measurement_method '\f and \w scans'
_diffrn_radiation_monochromator graphite
_diffrn_radiation_source 'fine-focus sealed tube'
_diffrn_radiation_type MoK\a
_diffrn_radiation_wavelength 0.71073
_diffrn_reflns_av_R_equivalents 0.0352
_diffrn_reflns_av_sigmaI/netI 0.0419
_diffrn_reflns_limit_h_max 9
_diffrn_reflns_limit_h_min -7
_diffrn_reflns_limit_k_max 9
_diffrn_reflns_limit_k_min -10
_diffrn_reflns_limit_l_max 43
_diffrn_reflns_limit_l_min -50
_diffrn_reflns_number 17750
_diffrn_reflns_theta_full 26.43
_diffrn_reflns_theta_max 26.43
_diffrn_reflns_theta_min 2.61
_exptl_absorpt_coefficient_mu 0.082
_exptl_absorpt_correction_T_max 0.9486
_exptl_absorpt_correction_T_min 0.8752
_exptl_absorpt_correction_type multi-scan
_exptl_absorpt_process_details 'SADABS V2008/1 (Bruker AXS)'
_exptl_crystal_colour Colorless
_exptl_crystal_density_diffrn 1.251
_exptl_crystal_density_meas ?
_exptl_crystal_density_method 'not measured'
_exptl_crystal_description Lump
_exptl_crystal_F_000 1000
_exptl_crystal_size_max 0.25
_exptl_crystal_size_mid 0.22
_exptl_crystal_size_min 0.22
_refine_diff_density_max 0.147
_refine_diff_density_min -0.189
_refine_diff_density_rms 0.033
_refine_ls_extinction_method none
_refine_ls_goodness_of_fit_ref 1.029
_refine_ls_hydrogen_treatment constr
_refine_ls_matrix_type full
_refine_ls_number_parameters 320
_refine_ls_number_reflns 5093
_refine_ls_number_restraints 0
_refine_ls_restrained_S_all 1.029
_refine_ls_R_factor_all 0.0798
_refine_ls_R_factor_gt 0.0508
_refine_ls_shift/su_max 0.001
_refine_ls_shift/su_mean 0.000
_refine_ls_structure_factor_coef Fsqd
_refine_ls_weighting_details 'calc w=1/[\s^2^(Fo^2^)+(0.0543P)^2^+0.7110P] where P=(Fo^2^+2Fc^2^)/3'
_refine_ls_weighting_scheme calc
_refine_ls_wR_factor_gt 0.1191
_refine_ls_wR_factor_ref 0.1331
_reflns_number_gt 3526
_reflns_number_total 5093
_reflns_threshold_expression >2sigma(I)
_cod_data_source_file ol301693s_si_003.cif
_cod_data_source_block mo_120501_0m
_cod_depositor_comments
;
The following automatic conversions were performed:

'_exptl_crystal_density_meas' value 'not measured' was changed to '?'
- the value is perceived as not measured.

Automatic conversion script
Id: cif_fix_values 3008 2015-01-20 13:52:24Z robertas 
;
_cod_database_code 1508324

loop_
_symmetry_equiv_pos_as_xyz
'x, y, z'
'-x+1/2, y+1/2, -z+1/2'
'-x, -y, -z'
'x-1/2, -y-1/2, z-1/2'

loop_
_atom_site_label
_atom_site_type_symbol
_atom_site_fract_x
_atom_site_fract_y
_atom_site_fract_z
_atom_site_U_iso_or_equiv
_atom_site_adp_type
_atom_site_occupancy
_atom_site_symmetry_multiplicity
_atom_site_calc_flag
_atom_site_refinement_flags
O1 O 0.6147(2) 0.8815(2) 0.77066(4) 0.0678(5) Uani 1 1 d .
O2 O 0.45983(18) 0.61518(16) 0.79079(3) 0.0503(4) Uani 1 1 d .
O3 O 1.13512(19) 0.24658(18) 0.82405(3) 0.0549(4) Uani 1 1 d .
O4 O 0.8016(2) 0.64534(18) 0.97067(4) 0.0685(5) Uani 1 1 d .
N1 N 0.9633(2) 0.27891(18) 0.92428(4) 0.0417(4) Uani 1 1 d .
C1 C 0.6943(3) 0.3523(3) 1.03344(6) 0.0701(7) Uani 1 1 d .
H1 H 0.6663 0.3453 1.0557 0.084 Uiso 1 1 calc R
C2 C 0.7218(3) 0.4968(3) 1.01962(5) 0.0610(6) Uani 1 1 d .
H2 H 0.7108 0.5875 1.0324 0.073 Uiso 1 1 calc R
C3 C 0.7663(3) 0.5082(3) 0.98643(5) 0.0488(5) Uani 1 1 d .
C4 C 0.7840(3) 0.3729(2) 0.96744(5) 0.0454(5) Uani 1 1 d .
C5 C 0.8410(3) 0.3767(2) 0.93254(5) 0.0419(4) Uani 1 1 d .
C6 C 0.7524(2) 0.4802(2) 0.90598(5) 0.0426(4) Uani 1 1 d .
H6 H 0.6597 0.5481 0.9149 0.051 Uiso 1 1 calc R
C7 C 0.6679(2) 0.3661(2) 0.87902(5) 0.0429(4) Uani 1 1 d .
H7 H 0.5797 0.2987 0.8894 0.051 Uiso 1 1 calc R
C8 C 0.5673(3) 0.4578(2) 0.85059(5) 0.0488(5) Uani 1 1 d .
H8A H 0.5434 0.3880 0.8316 0.059 Uiso 1 1 calc R
H8B H 0.4507 0.4922 0.8578 0.059 Uiso 1 1 calc R
C9 C 0.6702(2) 0.5997(2) 0.83939(4) 0.0378(4) Uani 1 1 d .
C10 C 0.6062(2) 0.6781(2) 0.81022(4) 0.0405(4) Uani 1 1 d .
C11 C 0.6919(3) 0.8137(2) 0.79959(5) 0.0450(5) Uani 1 1 d .
C12 C 0.7061(5) 1.0109(4) 0.75749(8) 0.1185(14) Uani 1 1 d .
H12A H 0.7055 1.0976 0.7729 0.178 Uiso 1 1 calc R
H12B H 0.6454 1.0412 0.7364 0.178 Uiso 1 1 calc R
H12C H 0.8296 0.9819 0.7542 0.178 Uiso 1 1 calc R
C13 C 0.2878(3) 0.6815(3) 0.79666(6) 0.0639(6) Uani 1 1 d .
H13A H 0.2728 0.6823 0.8203 0.096 Uiso 1 1 calc R
H13B H 0.1927 0.6197 0.7854 0.096 Uiso 1 1 calc R
H13C H 0.2816 0.7874 0.7882 0.096 Uiso 1 1 calc R
C14 C 0.9004(2) 0.5775(2) 0.88999(5) 0.0401(4) Uani 1 1 d .
H14 H 0.9457 0.6582 0.9060 0.048 Uiso 1 1 calc R
C15 C 1.0598(2) 0.4651(2) 0.88315(5) 0.0411(4) Uani 1 1 d .
H15A H 1.0926 0.4785 0.8603 0.049 Uiso 1 1 calc R
H15B H 1.1655 0.4904 0.8981 0.049 Uiso 1 1 calc R
C16 C 1.0022(2) 0.2926(2) 0.88872(4) 0.0374(4) Uani 1 1 d .
C17 C 1.1551(2) 0.1778(2) 0.88160(4) 0.0380(4) Uani 1 1 d .
C18 C 1.2407(3) 0.0900(2) 0.90733(5) 0.0494(5) Uani 1 1 d .
H18 H 1.2018 0.1004 0.9288 0.059 Uiso 1 1 calc R
C19 C 1.3827(3) -0.0133(3) 0.90216(5) 0.0582(6) Uani 1 1 d .
H19 H 1.4373 -0.0704 0.9200 0.070 Uiso 1 1 calc R
C20 C 1.4417(3) -0.0305(2) 0.87075(5) 0.0529(5) Uani 1 1 d .
H20 H 1.5358 -0.1001 0.8671 0.063 Uiso 1 1 calc R
C21 C 1.3609(3) 0.0556(2) 0.84451(5) 0.0461(5) Uani 1 1 d .
H21 H 1.4017 0.0446 0.8232 0.055 Uiso 1 1 calc R
C22 C 1.2198(3) 0.1584(2) 0.84961(4) 0.0407(4) Uani 1 1 d .
C23 C 1.1910(3) 0.2262(3) 0.79093(5) 0.0649(6) Uani 1 1 d .
H23A H 1.3160 0.2578 0.7903 0.097 Uiso 1 1 calc R
H23B H 1.1160 0.2898 0.7756 0.097 Uiso 1 1 calc R
H23C H 1.1787 0.1175 0.7846 0.097 Uiso 1 1 calc R
C24 C 0.7918(4) 0.7891(3) 0.98869(8) 0.0904(9) Uani 1 1 d .
H24A H 0.6700 0.8040 0.9952 0.136 Uiso 1 1 calc R
H24B H 0.8239 0.8751 0.9747 0.136 Uiso 1 1 calc R
H24C H 0.8750 0.7854 1.0083 0.136 Uiso 1 1 calc R
C25 C 0.7073(4) 0.2185(3) 1.01505(6) 0.0760(7) Uani 1 1 d .
H25 H 0.6858 0.1209 1.0245 0.091 Uiso 1 1 calc R
C26 C 0.7529(3) 0.2290(3) 0.98218(6) 0.0654(6) Uani 1 1 d .
H26 H 0.7628 0.1373 0.9697 0.078 Uiso 1 1 calc R
C27 C 0.8217(3) 0.2613(2) 0.86730(5) 0.0450(5) Uani 1 1 d .
H27A H 0.8388 0.2828 0.8439 0.054 Uiso 1 1 calc R
H27B H 0.7880 0.1514 0.8692 0.054 Uiso 1 1 calc R
C28 C 0.8224(2) 0.6587(2) 0.85813(5) 0.0386(4) Uani 1 1 d .
C29 C 0.9064(3) 0.7937(2) 0.84732(5) 0.0444(4) Uani 1 1 d .
H29 H 1.0078 0.8332 0.8598 0.053 Uiso 1 1 calc R
C30 C 0.8423(3) 0.8718(2) 0.81810(5) 0.0481(5) Uani 1 1 d .
H30 H 0.9006 0.9621 0.8112 0.058 Uiso 1 1 calc R

loop_
_atom_site_aniso_label
_atom_site_aniso_U_11
_atom_site_aniso_U_22
_atom_site_aniso_U_33
_atom_site_aniso_U_23
_atom_site_aniso_U_13
_atom_site_aniso_U_12
O1 0.0681(10) 0.0811(11) 0.0533(9) 0.0266(8) -0.0014(7) -0.0149(9)
O2 0.0450(8) 0.0585(9) 0.0470(8) -0.0065(7) 0.0008(6) -0.0015(7)
O3 0.0583(9) 0.0713(10) 0.0357(7) 0.0033(7) 0.0077(6) 0.0154(7)
O4 0.0921(12) 0.0497(9) 0.0644(10) -0.0104(8) 0.0112(9) 0.0078(8)
N1 0.0455(9) 0.0425(9) 0.0379(8) -0.0014(7) 0.0083(7) 0.0059(7)
C1 0.0692(16) 0.098(2) 0.0451(12) 0.0024(13) 0.0150(11) -0.0012(14)
C2 0.0524(13) 0.0836(17) 0.0473(12) -0.0196(12) 0.0060(10) 0.0087(12)
C3 0.0413(11) 0.0549(13) 0.0505(12) -0.0048(10) 0.0044(9) 0.0085(9)
C4 0.0428(11) 0.0509(12) 0.0435(10) -0.0003(9) 0.0105(8) 0.0086(9)
C5 0.0440(11) 0.0409(10) 0.0415(10) -0.0022(8) 0.0082(8) 0.0030(9)
C6 0.0408(10) 0.0438(11) 0.0446(10) -0.0004(8) 0.0122(8) 0.0087(8)
C7 0.0372(10) 0.0387(10) 0.0530(11) 0.0061(9) 0.0047(8) -0.0035(8)
C8 0.0423(11) 0.0439(11) 0.0595(13) 0.0046(9) -0.0004(9) -0.0036(9)
C9 0.0364(10) 0.0360(10) 0.0419(10) -0.0023(8) 0.0089(8) 0.0036(8)
C10 0.0385(10) 0.0444(10) 0.0395(10) -0.0064(8) 0.0085(8) 0.0006(8)
C11 0.0474(11) 0.0485(11) 0.0399(10) 0.0072(9) 0.0099(8) 0.0022(9)
C12 0.110(3) 0.141(3) 0.101(2) 0.082(2) -0.0133(19) -0.046(2)
C13 0.0439(12) 0.0790(16) 0.0685(15) -0.0026(12) 0.0016(10) 0.0026(11)
C14 0.0397(10) 0.0349(10) 0.0456(11) -0.0022(8) 0.0022(8) 0.0016(8)
C15 0.0359(10) 0.0435(11) 0.0441(10) 0.0001(8) 0.0051(8) 0.0026(8)
C16 0.0378(10) 0.0402(10) 0.0346(9) -0.0009(8) 0.0056(7) 0.0054(8)
C17 0.0392(10) 0.0350(9) 0.0403(10) -0.0037(8) 0.0062(8) 0.0020(8)
C18 0.0572(12) 0.0506(12) 0.0420(11) 0.0055(9) 0.0132(9) 0.0140(10)
C19 0.0634(14) 0.0569(13) 0.0557(13) 0.0142(10) 0.0139(10) 0.0226(11)
C20 0.0522(12) 0.0432(11) 0.0650(13) -0.0034(10) 0.0161(10) 0.0124(10)
C21 0.0480(11) 0.0468(11) 0.0453(11) -0.0081(9) 0.0141(9) 0.0023(9)
C22 0.0431(10) 0.0403(10) 0.0390(10) -0.0039(8) 0.0052(8) -0.0017(8)
C23 0.0702(15) 0.0876(17) 0.0371(11) -0.0012(11) 0.0061(10) 0.0024(13)
C24 0.101(2) 0.0573(16) 0.111(2) -0.0226(16) -0.0006(18) 0.0169(15)
C25 0.096(2) 0.0770(18) 0.0582(14) 0.0124(13) 0.0273(14) -0.0014(15)
C26 0.0859(17) 0.0572(14) 0.0558(13) 0.0021(11) 0.0240(12) 0.0049(12)
C27 0.0440(11) 0.0448(11) 0.0468(11) -0.0047(9) 0.0066(8) 0.0002(9)
C28 0.0367(10) 0.0343(10) 0.0457(10) -0.0015(8) 0.0084(8) 0.0052(8)
C29 0.0378(10) 0.0420(11) 0.0534(11) -0.0036(9) 0.0038(8) -0.0022(8)
C30 0.0467(12) 0.0426(11) 0.0562(12) 0.0052(9) 0.0113(9) -0.0062(9)

loop_
_atom_type_symbol
_atom_type_description
_atom_type_scat_dispersion_real
_atom_type_scat_dispersion_imag
_atom_type_scat_source
C C 0.0033 0.0016 'International Tables Vol C Tables 4.2.6.8 and 6.1.1.4'
H H 0.0000 0.0000 'International Tables Vol C Tables 4.2.6.8 and 6.1.1.4'
N N 0.0061 0.0033 'International Tables Vol C Tables 4.2.6.8 and 6.1.1.4'
O O 0.0106 0.0060 'International Tables Vol C Tables 4.2.6.8 and 6.1.1.4'

loop_
_geom_angle_atom_site_label_1
_geom_angle_atom_site_label_2
_geom_angle_atom_site_label_3
_geom_angle
C11 O1 C12 117.46(19)
C10 O2 C13 114.78(15)
C22 O3 C23 118.56(16)
C3 O4 C24 118.83(19)
C5 N1 C16 112.68(15)
C25 C1 C2 120.8(2)
C25 C1 H1 119.6
C2 C1 H1 119.6
C1 C2 C3 120.0(2)
C1 C2 H2 120.0
C3 C2 H2 120.0
O4 C3 C4 115.25(17)
O4 C3 C2 124.6(2)
C4 C3 C2 120.1(2)
C26 C4 C3 118.22(18)
C26 C4 C5 119.06(18)
C3 C4 C5 122.68(18)
N1 C5 C4 118.57(17)
N1 C5 C6 118.36(16)
C4 C5 C6 122.89(16)
C5 C6 C14 109.05(15)
C5 C6 C7 105.07(15)
C14 C6 C7 107.85(14)
C5 C6 H6 111.5
C14 C6 H6 111.5
C7 C6 H6 111.5
C8 C7 C27 113.29(16)
C8 C7 C6 110.41(15)
C27 C7 C6 107.92(15)
C8 C7 H7 108.4
C27 C7 H7 108.4
C6 C7 H7 108.4
C9 C8 C7 113.78(16)
C9 C8 H8A 108.8
C7 C8 H8A 108.8
C9 C8 H8B 108.8
C7 C8 H8B 108.8
H8A C8 H8B 107.7
C28 C9 C10 119.17(17)
C28 C9 C8 121.85(17)
C10 C9 C8 118.92(16)
O2 C10 C11 119.78(17)
O2 C10 C9 119.04(17)
C11 C10 C9 121.12(17)
O1 C11 C30 124.59(18)
O1 C11 C10 115.71(18)
C30 C11 C10 119.69(18)
O1 C12 H12A 109.5
O1 C12 H12B 109.5
H12A C12 H12B 109.5
O1 C12 H12C 109.5
H12A C12 H12C 109.5
H12B C12 H12C 109.5
O2 C13 H13A 109.5
O2 C13 H13B 109.5
H13A C13 H13B 109.5
O2 C13 H13C 109.5
H13A C13 H13C 109.5
H13B C13 H13C 109.5
C28 C14 C6 110.83(15)
C28 C14 C15 111.94(15)
C6 C14 C15 108.00(15)
C28 C14 H14 108.7
C6 C14 H14 108.7
C15 C14 H14 108.7
C16 C15 C14 109.80(14)
C16 C15 H15A 109.7
C14 C15 H15A 109.7
C16 C15 H15B 109.7
C14 C15 H15B 109.7
H15A C15 H15B 108.2
N1 C16 C17 109.01(14)
N1 C16 C15 106.76(14)
C17 C16 C15 111.35(14)
N1 C16 C27 107.51(14)
C17 C16 C27 113.51(15)
C15 C16 C27 108.41(15)
C18 C17 C22 116.59(16)
C18 C17 C16 120.33(15)
C22 C17 C16 123.05(16)
C17 C18 C19 122.32(18)
C17 C18 H18 118.8
C19 C18 H18 118.8
C20 C19 C18 119.8(2)
C20 C19 H19 120.1
C18 C19 H19 120.1
C19 C20 C21 119.68(18)
C19 C20 H20 120.2
C21 C20 H20 120.2
C20 C21 C22 120.63(18)
C20 C21 H21 119.7
C22 C21 H21 119.7
O3 C22 C21 122.46(16)
O3 C22 C17 116.53(16)
C21 C22 C17 121.01(18)
O3 C23 H23A 109.5
O3 C23 H23B 109.5
H23A C23 H23B 109.5
O3 C23 H23C 109.5
H23A C23 H23C 109.5
H23B C23 H23C 109.5
O4 C24 H24A 109.5
O4 C24 H24B 109.5
H24A C24 H24B 109.5
O4 C24 H24C 109.5
H24A C24 H24C 109.5
H24B C24 H24C 109.5
C1 C25 C26 119.5(2)
C1 C25 H25 120.3
C26 C25 H25 120.3
C4 C26 C25 121.4(2)
C4 C26 H26 119.3
C25 C26 H26 119.3
C7 C27 C16 110.57(15)
C7 C27 H27A 109.5
C16 C27 H27A 109.5
C7 C27 H27B 109.5
C16 C27 H27B 109.5
H27A C27 H27B 108.1
C29 C28 C9 119.20(17)
C29 C28 C14 119.07(17)
C9 C28 C14 121.73(16)
C28 C29 C30 121.54(18)
C28 C29 H29 119.2
C30 C29 H29 119.2
C11 C30 C29 119.29(18)
C11 C30 H30 120.4
C29 C30 H30 120.4

loop_
_geom_bond_atom_site_label_1
_geom_bond_atom_site_label_2
_geom_bond_distance
O1 C11 1.378(2)
O1 C12 1.410(3)
O2 C10 1.388(2)
O2 C13 1.421(3)
O3 C22 1.379(2)
O3 C23 1.427(2)
O4 C3 1.358(3)
O4 C24 1.423(3)
N1 C5 1.285(2)
N1 C16 1.476(2)
C1 C25 1.360(4)
C1 C2 1.367(4)
C1 H1 0.9300
C2 C3 1.394(3)
C2 H2 0.9300
C3 C4 1.389(3)
C4 C26 1.384(3)
C4 C5 1.487(2)
C5 C6 1.492(3)
C6 C14 1.542(3)
C6 C7 1.547(3)
C6 H6 0.9800
C7 C8 1.525(3)
C7 C27 1.540(3)
C7 H7 0.9800
C8 C9 1.508(3)
C8 H8A 0.9700
C8 H8B 0.9700
C9 C28 1.395(3)
C9 C10 1.395(3)
C10 C11 1.394(3)
C11 C30 1.378(3)
C12 H12A 0.9600
C12 H12B 0.9600
C12 H12C 0.9600
C13 H13A 0.9600
C13 H13B 0.9600
C13 H13C 0.9600
C14 C28 1.524(3)
C14 C15 1.552(2)
C14 H14 0.9800
C15 C16 1.545(3)
C15 H15A 0.9700
C15 H15B 0.9700
C16 C17 1.531(2)
C16 C27 1.551(3)
C17 C18 1.385(3)
C17 C22 1.407(2)
C18 C19 1.391(3)
C18 H18 0.9300
C19 C20 1.367(3)
C19 H19 0.9300
C20 C21 1.378(3)
C20 H20 0.9300
C21 C22 1.383(3)
C21 H21 0.9300
C23 H23A 0.9600
C23 H23B 0.9600
C23 H23C 0.9600
C24 H24A 0.9600
C24 H24B 0.9600
C24 H24C 0.9600
C25 C26 1.384(3)
C25 H25 0.9300
C26 H26 0.9300
C27 H27A 0.9700
C27 H27B 0.9700
C28 C29 1.387(3)
C29 C30 1.396(3)
C29 H29 0.9300
C30 H30 0.9300
